data_4076995
loop_
_publ_author_name
'Vicente, Jos\'e'
'Abad, Jos\'e-Antonio'
'Mart\'inez-Viviente, Elo\'isa'
'Jones, Peter G.'

_publ_section_title
;
 Study of the Reactivity of 2-Acetyl-, 2-Cyano-, 2-Formyl-, and
 2-Vinylphenyl Palladium(II) Complexes. Mono- and Triinsertion of an
 Isocyanide into the Pd&#x2212;C Bond. A 2-Cyanophenyl Palladium Complex
 as a Ligand
;
_journal_issue 21
_journal_name_full Organometallics
_journal_page_first 4454
_journal_paper_doi 10.1021/om020380s
_journal_volume 21
_journal_year 2002
_chemical_formula_sum 'C45.5 H43.5 Cl1.5 F3 N4 O4 Pd S'
_chemical_formula_weight 958.98
_chemical_name_systematic
;
 ?
;
_space_group_IT_number 2
_symmetry_cell_setting triclinic
_symmetry_space_group_name_Hall '-P 1'
_symmetry_space_group_name_H-M 'P -1'
_atom_sites_solution_hydrogens geom
_atom_sites_solution_primary Patterson
_atom_sites_solution_secondary difmap
_audit_creation_method SHELXL-97
_cell_angle_alpha 88.457(3)
_cell_angle_beta 88.833(3)
_cell_angle_gamma 81.515(3)
_cell_formula_units_Z 2
_cell_length_a 8.0966(6)
_cell_length_b 11.7951(8)
_cell_length_c 23.3677(14)
_cell_measurement_reflns_used 7157
_cell_measurement_temperature 173(2)
_cell_measurement_theta_max 28
_cell_measurement_theta_min 2
_cell_volume 2206.1(3)
_computing_cell_refinement 'Bruker SAINT'
_computing_data_collection 'Bruker SMART'
_computing_data_reduction 'Bruker SAINT'
_computing_molecular_graphics 'Siemens XP'
_computing_publication_material SHELXL-97
_computing_structure_refinement 'SHELXL-97 (Sheldrick, 1997)'
_computing_structure_solution 'SHELXS-97 (Sheldrick, 1990)'
_diffrn_ambient_temperature 173(2)
_diffrn_detector_area_resol_mean 8.192
_diffrn_measured_fraction_theta_full 0.995
_diffrn_measured_fraction_theta_max 0.995
_diffrn_measurement_device_type 'Bruker SMART 1000 CCD'
_diffrn_measurement_method '\w- & \f-scan'
_diffrn_radiation_monochromator graphite
_diffrn_radiation_source 'fine-focus sealed tube'
_diffrn_radiation_type MoK\a
_diffrn_radiation_wavelength 0.71073
_diffrn_reflns_av_R_equivalents 0.0335
_diffrn_reflns_av_sigmaI/netI 0.0328
_diffrn_reflns_limit_h_max 11
_diffrn_reflns_limit_h_min -11
_diffrn_reflns_limit_k_max 16
_diffrn_reflns_limit_k_min -16
_diffrn_reflns_limit_l_max 32
_diffrn_reflns_limit_l_min -32
_diffrn_reflns_number 42317
_diffrn_reflns_theta_full 30.00
_diffrn_reflns_theta_max 30.03
_diffrn_reflns_theta_min 1.74
_exptl_absorpt_coefficient_mu 0.618
_exptl_absorpt_correction_T_max 0.9346
_exptl_absorpt_correction_T_min 0.8369
_exptl_absorpt_correction_type numerical
_exptl_absorpt_process_details XPREP
_exptl_crystal_colour yellow
_exptl_crystal_density_diffrn 1.444
_exptl_crystal_density_method 'not measured'
_exptl_crystal_description 'hexagonal tablet'
_exptl_crystal_F_000 982
_exptl_crystal_size_max 0.35
_exptl_crystal_size_mid 0.25
_exptl_crystal_size_min 0.11
_refine_diff_density_max 1.260
_refine_diff_density_min -1.543
_refine_diff_density_rms 0.096
_refine_ls_extinction_method none
_refine_ls_goodness_of_fit_ref 1.044
_refine_ls_hydrogen_treatment 'rigid methyls, others riding'
_refine_ls_matrix_type full
_refine_ls_number_parameters 554
_refine_ls_number_reflns 12860
_refine_ls_number_restraints 0
_refine_ls_restrained_S_all 1.044
_refine_ls_R_factor_all 0.0459
_refine_ls_R_factor_gt 0.0381
_refine_ls_shift/su_max 0.004
_refine_ls_shift/su_mean 0.000
_refine_ls_structure_factor_coef Fsqd
_refine_ls_weighting_details 'calc w=1/[\s^2^(Fo^2^)+(0.0663P)^2^+1.1112P] where P=(Fo^2^+2Fc^2^)/3'
_refine_ls_weighting_scheme calc
_refine_ls_wR_factor_gt 0.1059
_refine_ls_wR_factor_ref 0.1109
_reflns_number_gt 11118
_reflns_number_total 12860
_reflns_threshold_expression >2sigma(I)
_cod_data_source_file om020380s.cif
_cod_data_source_block noflat
_cod_database_code 4076995

loop_
_symmetry_equiv_pos_as_xyz
'x, y, z'
'-x, -y, -z'

loop_
_atom_site_label
_atom_site_type_symbol
_atom_site_fract_x
_atom_site_fract_y
_atom_site_fract_z
_atom_site_U_iso_or_equiv
_atom_site_adp_type
_atom_site_occupancy
_atom_site_symmetry_multiplicity
_atom_site_calc_flag
_atom_site_refinement_flags
Pd Pd 0.410037(17) 0.434511(12) 0.230326(6) 0.01792(5) Uani 1 1 d .
N2 N 0.46763(19) 0.29293(14) 0.17759(7) 0.0180(3) Uani 1 1 d .
N3 N 0.4799(2) 0.13946(15) 0.30027(7) 0.0235(3) Uani 1 1 d .
N4 N 0.6655(2) 0.34880(15) 0.31904(7) 0.0211(3) Uani 1 1 d .
N5 N 0.3144(2) 0.62167(16) 0.32083(8) 0.0245(3) Uani 1 1 d .
O1 O 0.84371(19) 0.16995(14) 0.22440(7) 0.0293(3) Uani 1 1 d .
C10 C 0.5267(2) 0.19999(17) 0.20446(8) 0.0186(3) Uani 1 1 d .
C11 C 0.5663(3) 0.08177(17) 0.18203(8) 0.0214(4) Uani 1 1 d .
C12 C 0.7224(3) 0.01385(18) 0.19256(9) 0.0244(4) Uani 1 1 d .
C13 C 0.7471(3) -0.1007(2) 0.17675(11) 0.0328(5) Uani 1 1 d .
H13 H 0.8516 -0.1467 0.1836 0.039 Uiso 1 1 calc R
C14 C 0.6205(3) -0.1485(2) 0.15103(12) 0.0389(6) Uani 1 1 d .
H14 H 0.6382 -0.2270 0.1410 0.047 Uiso 1 1 calc R
C15 C 0.4696(3) -0.0813(2) 0.14015(12) 0.0387(6) Uani 1 1 d .
H15 H 0.3839 -0.1134 0.1220 0.046 Uiso 1 1 calc R
C16 C 0.4416(3) 0.0334(2) 0.15556(10) 0.0299(5) Uani 1 1 d .
H16 H 0.3370 0.0788 0.1480 0.036 Uiso 1 1 calc R
C17 C 0.8587(3) 0.0665(2) 0.21810(10) 0.0277(4) Uani 1 1 d .
C18 C 1.0162(3) -0.0094(3) 0.23590(16) 0.0500(8) Uani 1 1 d .
H18A H 1.0941 0.0376 0.2514 0.060 Uiso 1 1 calc R
H18B H 1.0679 -0.0503 0.2026 0.060 Uiso 1 1 calc R
H18C H 0.9892 -0.0650 0.2653 0.060 Uiso 1 1 calc R
C21 C 0.4290(2) 0.29944(17) 0.11743(8) 0.0197(3) Uani 1 1 d .
C22 C 0.2655(3) 0.29083(19) 0.10197(9) 0.0240(4) Uani 1 1 d .
C23 C 0.2284(3) 0.3005(2) 0.04379(10) 0.0331(5) Uani 1 1 d .
H23 H 0.1191 0.2929 0.0319 0.040 Uiso 1 1 calc R
C24 C 0.3478(3) 0.3208(3) 0.00337(10) 0.0374(5) Uani 1 1 d .
H24 H 0.3208 0.3259 -0.0361 0.045 Uiso 1 1 calc R
C25 C 0.5068(3) 0.3339(3) 0.02016(10) 0.0367(5) Uani 1 1 d .
H25 H 0.5873 0.3501 -0.0079 0.044 Uiso 1 1 calc R
C26 C 0.5500(3) 0.3237(2) 0.07768(9) 0.0286(4) Uani 1 1 d .
C27 C 0.7212(3) 0.3399(3) 0.09620(12) 0.0507(8) Uani 1 1 d .
H27A H 0.7941 0.3438 0.0624 0.061 Uiso 1 1 calc R
H27B H 0.7673 0.2752 0.1211 0.061 Uiso 1 1 calc R
H27C H 0.7141 0.4113 0.1172 0.061 Uiso 1 1 calc R
C28 C 0.1311(3) 0.2755(2) 0.14550(10) 0.0311(5) Uani 1 1 d .
H28A H 0.0600 0.3492 0.1513 0.037 Uiso 1 1 calc R
H28B H 0.1823 0.2475 0.1818 0.037 Uiso 1 1 calc R
H28C H 0.0632 0.2198 0.1318 0.037 Uiso 1 1 calc R
C30 C 0.5292(2) 0.21596(16) 0.26771(8) 0.0183(3) Uani 1 1 d .
C31 C 0.4421(3) 0.15962(19) 0.35929(9) 0.0274(4) Uani 1 1 d .
C32 C 0.5556(4) 0.1114(2) 0.40023(11) 0.0386(6) Uani 1 1 d .
C33 C 0.5083(5) 0.1209(3) 0.45782(11) 0.0540(9) Uani 1 1 d .
H33 H 0.5846 0.0900 0.4866 0.065 Uiso 1 1 calc R
C34 C 0.3496(5) 0.1754(3) 0.47353(12) 0.0587(10) Uani 1 1 d .
H34 H 0.3175 0.1801 0.5128 0.070 Uiso 1 1 calc R
C35 C 0.2411(5) 0.2218(3) 0.43273(13) 0.0512(8) Uani 1 1 d .
H35 H 0.1344 0.2598 0.4443 0.061 Uiso 1 1 calc R
C36 C 0.2814(3) 0.2156(2) 0.37428(11) 0.0348(5) Uani 1 1 d .
C37 C 0.7255(4) 0.0531(3) 0.38144(15) 0.0539(8) Uani 1 1 d .
H37A H 0.7127 -0.0065 0.3541 0.065 Uiso 1 1 calc R
H37B H 0.7863 0.0182 0.4149 0.065 Uiso 1 1 calc R
H37C H 0.7879 0.1097 0.3631 0.065 Uiso 1 1 calc R
C38 C 0.1576(3) 0.2632(2) 0.32969(13) 0.0420(6) Uani 1 1 d .
H38A H 0.0511 0.2930 0.3483 0.050 Uiso 1 1 calc R
H38B H 0.1408 0.2024 0.3036 0.050 Uiso 1 1 calc R
H38C H 0.2001 0.3254 0.3080 0.050 Uiso 1 1 calc R
C40 C 0.5593(2) 0.33469(16) 0.28272(8) 0.0184(3) Uani 1 1 d .
C41 C 0.7000(2) 0.45818(18) 0.33484(9) 0.0220(4) Uani 1 1 d .
C42 C 0.6673(3) 0.48802(19) 0.39228(9) 0.0257(4) Uani 1 1 d .
C43 C 0.6920(3) 0.5967(2) 0.40893(11) 0.0349(5) Uani 1 1 d .
H43 H 0.6643 0.6202 0.4469 0.042 Uiso 1 1 calc R
C44 C 0.7565(3) 0.6707(2) 0.37058(12) 0.0391(6) Uani 1 1 d .
H44 H 0.7707 0.7452 0.3822 0.047 Uiso 1 1 calc R
C45 C 0.8005(3) 0.6373(2) 0.31545(12) 0.0361(5) Uani 1 1 d .
H45 H 0.8502 0.6876 0.2902 0.043 Uiso 1 1 calc R
C46 C 0.7727(3) 0.5298(2) 0.29618(10) 0.0277(4) Uani 1 1 d .
C47 C 0.6071(4) 0.4028(2) 0.43401(10) 0.0368(5) Uani 1 1 d .
H47A H 0.5978 0.4347 0.4724 0.044 Uiso 1 1 calc R
H47B H 0.6867 0.3316 0.4344 0.044 Uiso 1 1 calc R
H47C H 0.4975 0.3866 0.4224 0.044 Uiso 1 1 calc R
C48 C 0.8234(4) 0.4941(3) 0.23641(11) 0.0399(6) Uani 1 1 d .
H48A H 0.8424 0.4102 0.2350 0.048 Uiso 1 1 calc R
H48B H 0.9265 0.5239 0.2253 0.048 Uiso 1 1 calc R
H48C H 0.7345 0.5248 0.2100 0.048 Uiso 1 1 calc R
C50 C 0.3578(3) 0.55374(18) 0.28740(9) 0.0235(4) Uani 1 1 d .
C51 C 0.2603(3) 0.70724(19) 0.36009(9) 0.0260(4) Uani 1 1 d .
C52 C 0.1763(3) 0.6765(2) 0.40946(10) 0.0340(5) Uani 1 1 d .
C53 C 0.1218(4) 0.7649(3) 0.44711(12) 0.0494(8) Uani 1 1 d .
H53 H 0.0644 0.7486 0.4815 0.059 Uiso 1 1 calc R
C54 C 0.1503(4) 0.8763(3) 0.43488(14) 0.0522(8) Uani 1 1 d .
H54 H 0.1104 0.9353 0.4608 0.063 Uiso 1 1 calc R
C55 C 0.2351(3) 0.9025(2) 0.38607(14) 0.0448(7) Uani 1 1 d .
H55 H 0.2545 0.9792 0.3789 0.054 Uiso 1 1 calc R
C56 C 0.2933(3) 0.8186(2) 0.34685(11) 0.0311(5) Uani 1 1 d .
C57 C 0.1472(4) 0.5554(3) 0.42096(13) 0.0477(7) Uani 1 1 d .
H57A H 0.0785 0.5319 0.3906 0.057 Uiso 1 1 calc R
H57B H 0.0893 0.5503 0.4580 0.057 Uiso 1 1 calc R
H57C H 0.2546 0.5048 0.4218 0.057 Uiso 1 1 calc R
C58 C 0.3883(3) 0.8435(2) 0.29335(12) 0.0394(6) Uani 1 1 d .
H58A H 0.4012 0.9248 0.2916 0.047 Uiso 1 1 calc R
H58B H 0.3270 0.8254 0.2598 0.047 Uiso 1 1 calc R
H58C H 0.4987 0.7965 0.2936 0.047 Uiso 1 1 calc R
S S 0.22018(7) 0.64027(5) 0.14905(2) 0.02606(11) Uani 1 1 d .
O2 O 0.2366(2) 0.52067(14) 0.16813(7) 0.0321(4) Uani 1 1 d .
O3 O 0.3667(3) 0.6703(2) 0.12162(10) 0.0583(6) Uani 1 1 d .
O4 O 0.1361(3) 0.71819(18) 0.18950(9) 0.0537(6) Uani 1 1 d .
C1 C 0.0695(3) 0.6408(2) 0.09192(10) 0.0355(5) Uani 1 1 d .
F1 F 0.1286(2) 0.57373(17) 0.05003(7) 0.0511(4) Uani 1 1 d .
F2 F -0.0694(2) 0.6074(2) 0.11112(8) 0.0677(6) Uani 1 1 d .
F3 F 0.0304(4) 0.74524(18) 0.06990(10) 0.0843(8) Uani 1 1 d .
C99 C -0.0932(14) 0.9948(11) 0.0104(5) 0.101(3) Uiso 0.50 1 d P
H99 H -0.1121 0.9194 0.0228 0.122 Uiso 0.50 1 d PR
Cl1 Cl 0.0294(3) 1.02660(19) 0.05856(10) 0.1576(8) Uani 1 1 d .
Cl2 Cl -0.2789(6) 1.0645(5) 0.01287(19) 0.171(2) Uani 0.50 1 d P

loop_
_atom_site_aniso_label
_atom_site_aniso_U_11
_atom_site_aniso_U_22
_atom_site_aniso_U_33
_atom_site_aniso_U_23
_atom_site_aniso_U_13
_atom_site_aniso_U_12
Pd 0.01920(8) 0.01621(8) 0.01784(7) -0.00132(5) -0.00219(5) -0.00056(5)
N2 0.0159(7) 0.0205(8) 0.0177(7) -0.0029(6) 0.0000(5) -0.0022(6)
N3 0.0294(9) 0.0204(8) 0.0208(8) -0.0017(6) 0.0000(6) -0.0037(7)
N4 0.0231(8) 0.0205(8) 0.0197(7) -0.0023(6) -0.0017(6) -0.0024(6)
N5 0.0268(8) 0.0201(8) 0.0256(8) -0.0022(6) -0.0041(7) 0.0009(7)
O1 0.0233(7) 0.0260(8) 0.0384(9) -0.0061(6) -0.0001(6) -0.0021(6)
C10 0.0153(8) 0.0203(9) 0.0204(8) -0.0035(7) -0.0007(6) -0.0032(6)
C11 0.0239(9) 0.0196(9) 0.0203(9) -0.0044(7) 0.0010(7) -0.0017(7)
C12 0.0242(9) 0.0228(10) 0.0253(9) -0.0045(7) 0.0006(7) -0.0002(7)
C13 0.0317(11) 0.0233(11) 0.0412(13) -0.0089(9) 0.0010(9) 0.0045(9)
C14 0.0442(14) 0.0238(12) 0.0487(15) -0.0149(10) -0.0006(11) -0.0028(10)
C15 0.0414(13) 0.0290(12) 0.0475(14) -0.0149(10) -0.0066(11) -0.0081(10)
C16 0.0275(10) 0.0261(11) 0.0367(12) -0.0079(9) -0.0060(9) -0.0035(8)
C17 0.0231(10) 0.0271(11) 0.0315(11) -0.0044(8) -0.0001(8) 0.0015(8)
C18 0.0336(13) 0.0356(15) 0.078(2) -0.0122(14) -0.0193(13) 0.0085(11)
C21 0.0191(8) 0.0231(10) 0.0166(8) -0.0031(7) -0.0019(6) -0.0012(7)
C22 0.0204(9) 0.0273(10) 0.0242(9) -0.0049(8) -0.0024(7) -0.0022(7)
C23 0.0275(11) 0.0442(14) 0.0279(11) -0.0055(9) -0.0104(8) -0.0042(9)
C24 0.0404(13) 0.0522(16) 0.0188(10) -0.0027(9) -0.0085(9) -0.0022(11)
C25 0.0328(12) 0.0568(17) 0.0198(10) 0.0018(10) 0.0040(8) -0.0052(11)
C26 0.0205(9) 0.0426(13) 0.0226(10) -0.0002(9) -0.0002(7) -0.0049(8)
C27 0.0238(11) 0.099(3) 0.0329(13) 0.0115(14) -0.0008(10) -0.0228(14)
C28 0.0175(9) 0.0425(14) 0.0337(11) -0.0039(9) -0.0004(8) -0.0053(9)
C30 0.0178(8) 0.0185(9) 0.0180(8) -0.0024(6) -0.0024(6) -0.0002(6)
C31 0.0426(12) 0.0201(10) 0.0212(9) -0.0005(7) 0.0037(8) -0.0108(9)
C32 0.0612(17) 0.0277(12) 0.0288(11) 0.0065(9) -0.0073(11) -0.0135(11)
C33 0.103(3) 0.0404(16) 0.0246(12) 0.0105(11) -0.0125(14) -0.0303(17)
C34 0.114(3) 0.0431(17) 0.0254(12) -0.0054(11) 0.0205(16) -0.0342(19)
C35 0.081(2) 0.0361(15) 0.0399(15) -0.0075(11) 0.0308(15) -0.0213(14)
C36 0.0477(14) 0.0256(11) 0.0326(12) -0.0039(9) 0.0148(10) -0.0122(10)
C37 0.0569(18) 0.0476(18) 0.0551(18) 0.0152(14) -0.0214(15) -0.0005(14)
C38 0.0356(13) 0.0383(15) 0.0514(16) -0.0039(12) 0.0116(11) -0.0044(11)
C40 0.0208(8) 0.0173(9) 0.0164(8) -0.0006(6) 0.0009(6) -0.0012(7)
C41 0.0207(9) 0.0214(10) 0.0239(9) -0.0030(7) -0.0061(7) -0.0021(7)
C42 0.0264(10) 0.0272(11) 0.0236(9) -0.0054(8) -0.0045(8) -0.0034(8)
C43 0.0397(13) 0.0320(12) 0.0340(12) -0.0128(9) -0.0070(10) -0.0052(10)
C44 0.0468(14) 0.0262(12) 0.0470(14) -0.0081(10) -0.0119(11) -0.0113(10)
C45 0.0387(13) 0.0312(13) 0.0417(13) 0.0024(10) -0.0074(10) -0.0159(10)
C46 0.0264(10) 0.0284(11) 0.0295(10) 0.0005(8) -0.0040(8) -0.0083(8)
C47 0.0506(15) 0.0393(14) 0.0225(10) -0.0052(9) -0.0011(10) -0.0121(11)
C48 0.0446(14) 0.0477(16) 0.0314(12) -0.0012(10) 0.0072(10) -0.0212(12)
C50 0.0259(9) 0.0203(10) 0.0236(9) 0.0010(7) -0.0034(7) -0.0010(7)
C51 0.0246(9) 0.0253(11) 0.0269(10) -0.0076(8) -0.0040(8) 0.0025(8)
C52 0.0279(11) 0.0435(14) 0.0288(11) -0.0041(10) 0.0003(9) 0.0016(9)
C53 0.0389(14) 0.073(2) 0.0325(13) -0.0171(13) 0.0053(11) 0.0071(14)
C54 0.0440(15) 0.0546(19) 0.0547(18) -0.0358(15) -0.0052(13) 0.0102(13)
C55 0.0402(14) 0.0299(13) 0.0633(18) -0.0200(12) -0.0127(13) 0.0030(10)
C56 0.0270(10) 0.0242(11) 0.0414(13) -0.0056(9) -0.0085(9) 0.0010(8)
C57 0.0430(15) 0.0530(18) 0.0453(15) 0.0121(13) 0.0074(12) -0.0050(13)
C58 0.0390(13) 0.0284(13) 0.0506(15) 0.0053(11) -0.0033(11) -0.0054(10)
S 0.0317(3) 0.0204(2) 0.0258(2) -0.00062(18) -0.0062(2) -0.00218(19)
O2 0.0370(9) 0.0231(8) 0.0356(9) 0.0023(6) -0.0178(7) -0.0007(6)
O3 0.0595(14) 0.0750(16) 0.0505(12) 0.0011(11) -0.0006(10) -0.0440(13)
O4 0.0707(14) 0.0409(12) 0.0409(11) -0.0175(9) -0.0183(10) 0.0257(10)
C1 0.0424(13) 0.0344(13) 0.0279(11) 0.0050(9) -0.0099(9) 0.0003(10)
F1 0.0603(11) 0.0623(12) 0.0310(8) -0.0119(7) -0.0080(7) -0.0068(9)
F2 0.0312(8) 0.123(2) 0.0500(11) 0.0118(11) -0.0140(8) -0.0151(10)
F3 0.141(2) 0.0406(11) 0.0673(13) 0.0159(10) -0.0599(14) 0.0050(12)
Cl1 0.207(2) 0.1263(15) 0.1498(18) -0.0326(13) 0.0056(16) -0.0555(15)
Cl2 0.138(3) 0.226(5) 0.124(3) 0.020(3) 0.022(3) 0.044(3)

loop_
_atom_type_symbol
_atom_type_description
_atom_type_scat_dispersion_real
_atom_type_scat_dispersion_imag
_atom_type_scat_source
C C 0.0033 0.0016 'International Tables Vol C Tables 4.2.6.8 and 6.1.1.4'
H H 0.0000 0.0000 'International Tables Vol C Tables 4.2.6.8 and 6.1.1.4'
N N 0.0061 0.0033 'International Tables Vol C Tables 4.2.6.8 and 6.1.1.4'
O O 0.0106 0.0060 'International Tables Vol C Tables 4.2.6.8 and 6.1.1.4'
F F 0.0171 0.0103 'International Tables Vol C Tables 4.2.6.8 and 6.1.1.4'
S S 0.1246 0.1234 'International Tables Vol C Tables 4.2.6.8 and 6.1.1.4'
Pd Pd -0.9988 1.0072 'International Tables Vol C Tables 4.2.6.8 and 6.1.1.4'
Cl Cl 0.1484 0.1585 'International Tables Vol C Tables 4.2.6.8 and 6.1.1.4'

loop_
_exptl_crystal_face_index_h
_exptl_crystal_face_index_k
_exptl_crystal_face_index_l
_exptl_crystal_face_perp_dist
1.00 0.00 0.00 0.1200
-1.00 0.00 0.00 0.1200
0.00 0.00 1.00 0.0600
0.00 0.00 -1.00 0.0570
-1.00 -1.00 0.00 0.1540
1.00 1.00 0.00 0.1560
0.00 1.00 -1.00 0.1590
0.00 -1.00 1.00 0.1370

loop_
_geom_angle_atom_site_label_1
_geom_angle_atom_site_label_2
_geom_angle_atom_site_label_3
_geom_angle
_geom_angle_site_symmetry_3
C50 Pd C40 92.71(8) .
C50 Pd N2 173.13(7) .
C40 Pd N2 81.56(7) .
C50 Pd O2 94.25(8) .
C40 Pd O2 171.54(7) .
N2 Pd O2 91.16(6) .
C10 N2 C21 123.98(17) .
C10 N2 Pd 113.92(13) .
C21 N2 Pd 121.87(13) .
C30 N3 C31 121.28(18) .
C40 N4 C41 123.52(18) .
C50 N5 C51 178.1(2) .
N2 C10 C11 128.62(18) .
N2 C10 C30 111.89(17) .
C11 C10 C30 118.81(17) .
C16 C11 C12 119.44(19) .
C16 C11 C10 119.24(18) .
C12 C11 C10 120.97(18) .
C13 C12 C11 119.1(2) .
C13 C12 C17 121.2(2) .
C11 C12 C17 119.67(19) .
C14 C13 C12 121.0(2) .
C15 C14 C13 119.6(2) .
C14 C15 C16 120.6(2) .
C15 C16 C11 120.3(2) .
O1 C17 C12 120.6(2) .
O1 C17 C18 120.3(2) .
C12 C17 C18 119.1(2) .
C26 C21 C22 122.43(18) .
C26 C21 N2 119.36(17) .
C22 C21 N2 117.98(17) .
C23 C22 C21 117.52(19) .
C23 C22 C28 120.12(19) .
C21 C22 C28 122.34(18) .
C24 C23 C22 121.0(2) .
C23 C24 C25 120.2(2) .
C24 C25 C26 120.8(2) .
C21 C26 C25 118.0(2) .
C21 C26 C27 121.1(2) .
C25 C26 C27 121.0(2) .
N3 C30 C10 117.93(17) .
N3 C30 C40 128.39(17) .
C10 C30 C40 112.49(16) .
C32 C31 C36 122.1(2) .
C32 C31 N3 119.2(2) .
C36 C31 N3 118.2(2) .
C31 C32 C33 118.3(3) .
C31 C32 C37 119.5(2) .
C33 C32 C37 122.2(3) .
C32 C33 C34 120.5(3) .
C35 C34 C33 120.1(3) .
C34 C35 C36 122.1(3) .
C35 C36 C31 116.9(3) .
C35 C36 C38 121.5(3) .
C31 C36 C38 121.7(2) .
N4 C40 C30 120.86(18) .
N4 C40 Pd 136.12(16) .
C30 C40 Pd 102.93(12) .
C46 C41 C42 121.56(19) .
C46 C41 N4 121.68(19) .
C42 C41 N4 116.64(18) .
C43 C42 C41 118.5(2) .
C43 C42 C47 121.8(2) .
C41 C42 C47 119.8(2) .
C44 C43 C42 120.5(2) .
C45 C44 C43 120.6(2) .
C44 C45 C46 120.9(2) .
C41 C46 C45 117.7(2) .
C41 C46 C48 122.1(2) .
C45 C46 C48 120.2(2) .
N5 C50 Pd 174.54(19) .
C52 C51 N5 117.9(2) .
C52 C51 C56 124.4(2) .
N5 C51 C56 117.7(2) .
C51 C52 C53 116.1(3) .
C51 C52 C57 121.4(2) .
C53 C52 C57 122.5(3) .
C54 C53 C52 120.9(3) .
C55 C54 C53 121.1(2) .
C54 C55 C56 121.0(3) .
C55 C56 C51 116.5(2) .
C55 C56 C58 122.6(2) .
C51 C56 C58 120.9(2) .
O3 S O4 117.51(15) .
O3 S O2 113.61(14) .
O4 S O2 113.67(13) .
O3 S C1 105.20(13) .
O4 S C1 103.98(12) .
O2 S C1 100.31(11) .
S O2 Pd 127.14(10) .
F2 C1 F1 108.1(2) .
F2 C1 F3 107.4(3) .
F1 C1 F3 107.4(2) .
F2 C1 S 111.41(17) .
F1 C1 S 112.10(18) .
F3 C1 S 110.30(19) .
Cl2 C99 Cl1 115.1(8) .
Cl2 C99 Cl1 110.3(7) 2_575
Cl1 C99 Cl1 122.2(7) 2_575

loop_
_geom_bond_atom_site_label_1
_geom_bond_atom_site_label_2
_geom_bond_distance
_geom_bond_site_symmetry_2
Pd C50 1.959(2) .
Pd C40 1.9772(19) .
Pd N2 2.0935(16) .
Pd O2 2.1678(15) .
N2 C10 1.283(3) .
N2 C21 1.444(2) .
N3 C30 1.268(3) .
N3 C31 1.425(3) .
N4 C40 1.252(2) .
N4 C41 1.420(3) .
N5 C50 1.147(3) .
N5 C51 1.398(3) .
O1 C17 1.221(3) .
C10 C11 1.491(3) .
C10 C30 1.496(3) .
C11 C16 1.394(3) .
C11 C12 1.415(3) .
C12 C13 1.395(3) .
C12 C17 1.486(3) .
C13 C14 1.394(4) .
C14 C15 1.380(4) .
C15 C16 1.394(3) .
C17 C18 1.505(3) .
C21 C26 1.391(3) .
C21 C22 1.398(3) .
C22 C23 1.396(3) .
C22 C28 1.502(3) .
C23 C24 1.380(4) .
C24 C25 1.385(4) .
C25 C26 1.394(3) .
C26 C27 1.501(3) .
C30 C40 1.508(3) .
C31 C32 1.391(4) .
C31 C36 1.412(4) .
C32 C33 1.394(4) .
C32 C37 1.506(5) .
C33 C34 1.396(6) .
C34 C35 1.358(5) .
C35 C36 1.399(3) .
C36 C38 1.500(4) .
C41 C46 1.400(3) .
C41 C42 1.407(3) .
C42 C43 1.393(3) .
C42 C47 1.507(3) .
C43 C44 1.383(4) .
C44 C45 1.382(4) .
C45 C46 1.408(3) .
C46 C48 1.501(3) .
C51 C52 1.394(3) .
C51 C56 1.404(3) .
C52 C53 1.398(4) .
C52 C57 1.498(4) .
C53 C54 1.388(5) .
C54 C55 1.371(5) .
C55 C56 1.391(3) .
C56 C58 1.500(4) .
S O3 1.423(2) .
S O4 1.428(2) .
S O2 1.4559(17) .
S C1 1.826(2) .
C1 F2 1.312(3) .
C1 F1 1.313(3) .
C1 F3 1.319(3) .
C99 Cl2 1.605(12) .
C99 Cl1 1.603(12) .
C99 Cl1 1.697(12) 2_575
